data_2234524
loop_
_publ_author_name
'Ouyang, Yan'
'Shao, Jia'
'Hao, Lanfang'
'Lu, Jixin'

_publ_section_title
;
 Heptaaqua(3,4,5,6-tetrachlorophthalato-\k<i>O</i>^1^)erbium(III)
 2-carboxy-3,4,5,6-tetrachlorobenzoate--3,4,5,6-tetrachlorophthalic
 acid--water (1/1/1)
;
_journal_coeditor_code BT5856
_journal_issue 5
_journal_name_full 'Acta Crystallographica Section E'
_journal_page_first m662
_journal_page_last m663
_journal_paper_doi 10.1107/S1600536812016923
_journal_volume 68
_journal_year 2012
_chemical_formula_iupac '[Er (C8 Cl4 O4) (H2 O)7] (C8 H Cl4 O4), C8 H2 Cl4 O4, H2 O'
_chemical_formula_moiety 'C24 H19 Cl12 Er O20'
_chemical_formula_sum 'C24 H19 Cl12 Er O20'
_chemical_formula_weight 1220.05
_chemical_name_systematic
;
Heptaaqua(3,4,5,6-tetrachlorophthalato-\k<i>O</i>^1^)erbium(III)
2-carboxy-3,4,5,6-tetrachlorobenzoate--3,4,5,6-tetrachlorophthalic acid--water
(1/1/1)
;
_space_group_IT_number 2
_symmetry_cell_setting triclinic
_symmetry_space_group_name_Hall '-P 1'
_symmetry_space_group_name_H-M 'P -1'
_atom_sites_solution_hydrogens geom
_atom_sites_solution_primary direct
_atom_sites_solution_secondary difmap
_audit_creation_method SHELXL-97
_cell_angle_alpha 67.430(8)
_cell_angle_beta 86.597(13)
_cell_angle_gamma 81.626(14)
_cell_formula_units_Z 2
_cell_length_a 6.865(2)
_cell_length_b 16.229(5)
_cell_length_c 19.019(7)
_cell_measurement_reflns_used 6109
_cell_measurement_temperature 294(2)
_cell_measurement_theta_max 28.0
_cell_measurement_theta_min 2.2
_cell_volume 1935.8(11)
_computing_cell_refinement 'CrystalClear (Rigaku, 1999)'
_computing_data_collection 'CrystalClear (Rigaku, 1999)'
_computing_data_reduction 'CrystalStructure (Rigaku, 1999)'
_computing_molecular_graphics 'XP (Sheldrick, 2008)'
_computing_publication_material 'CrystalStructure (Rigaku, 1999)'
_computing_structure_refinement 'SHELXL97 (Sheldrick, 2008)'
_computing_structure_solution 'SIR92 (Altomare <i>et al.</i>, 1994)'
_diffrn_ambient_temperature 294(2)
_diffrn_detector_area_resol_mean 7.31
_diffrn_measured_fraction_theta_full 0.978
_diffrn_measured_fraction_theta_max 0.978
_diffrn_measurement_device_type 'Rigaku Saturn'
_diffrn_measurement_method \w
_diffrn_radiation_monochromator graphite
_diffrn_radiation_source 'fine-focus sealed tube'
_diffrn_radiation_type MoK\a
_diffrn_radiation_wavelength 0.71070
_diffrn_reflns_av_R_equivalents 0.0234
_diffrn_reflns_av_sigmaI/netI 0.0408
_diffrn_reflns_limit_h_max 8
_diffrn_reflns_limit_h_min -8
_diffrn_reflns_limit_k_max 19
_diffrn_reflns_limit_k_min -21
_diffrn_reflns_limit_l_max 22
_diffrn_reflns_limit_l_min -24
_diffrn_reflns_number 14352
_diffrn_reflns_theta_full 27.55
_diffrn_reflns_theta_max 27.55
_diffrn_reflns_theta_min 3.11
_exptl_absorpt_coefficient_mu 3.076
_exptl_absorpt_correction_T_max 0.7909
_exptl_absorpt_correction_T_min 0.6389
_exptl_absorpt_correction_type multi-scan
_exptl_absorpt_process_details '(CrystalClear; Rigaku, 1999)'
_exptl_crystal_colour colorless
_exptl_crystal_density_diffrn 2.093
_exptl_crystal_density_method 'not measured'
_exptl_crystal_description block
_exptl_crystal_F_000 1190
_exptl_crystal_size_max 0.16
_exptl_crystal_size_mid 0.08
_exptl_crystal_size_min 0.08
_refine_diff_density_max 0.748
_refine_diff_density_min -1.294
_refine_ls_extinction_expression Fc^*^=kFc[1+0.001xFc^2^\l^3^/sin(2\q)]^-1/4^
_refine_ls_extinction_method none
_refine_ls_goodness_of_fit_ref 1.001
_refine_ls_hydrogen_treatment mixed
_refine_ls_matrix_type full
_refine_ls_number_parameters 527
_refine_ls_number_reflns 8732
_refine_ls_number_restraints 3
_refine_ls_restrained_S_all 1.001
_refine_ls_R_factor_all 0.0281
_refine_ls_R_factor_gt 0.0238
_refine_ls_shift/su_max 0.003
_refine_ls_shift/su_mean 0.000
_refine_ls_structure_factor_coef Fsqd
_refine_ls_weighting_details 'calc w=1/[\s^2^(Fo^2^)+(0.0349P)^2^] where P=(Fo^2^+2Fc^2^)/3'
_refine_ls_weighting_scheme calc
_refine_ls_wR_factor_gt 0.0616
_refine_ls_wR_factor_ref 0.0628
_reflns_number_gt 7423
_reflns_number_total 8732
_reflns_threshold_expression I>2\s(I)
_cod_data_source_file bt5856.cif
_cod_data_source_block I
_cod_original_cell_volume 1935.9(11)
_cod_database_code 2234524
_cod_database_fobs_code 2234524

loop_
_symmetry_equiv_pos_as_xyz
'x, y, z'
'-x, -y, -z'

loop_
_atom_site_type_symbol
_atom_site_label
_atom_site_fract_x
_atom_site_fract_y
_atom_site_fract_z
_atom_site_U_iso_or_equiv
_atom_site_adp_type
_atom_site_calc_flag
_atom_site_refinement_flags
_atom_site_occupancy
_atom_site_symmetry_multiplicity
Er Er1 1.052036(16) 0.306469(7) 0.999997(6) 0.01887(4) Uani d . 1 1
Cl Cl1 0.23002(10) 0.64640(5) 0.70586(4) 0.03329(16) Uani d . 1 1
Cl Cl2 0.40662(13) 0.62105(6) 0.55990(4) 0.0467(2) Uani d . 1 1
Cl Cl3 0.83345(14) 0.52578(6) 0.56071(4) 0.0494(2) Uani d . 1 1
Cl Cl4 1.07603(11) 0.44511(5) 0.71106(4) 0.03644(17) Uani d . 1 1
Cl Cl5 0.29591(13) 0.70136(5) 0.22781(5) 0.0445(2) Uani d . 1 1
Cl Cl6 0.53509(14) 0.63458(5) 0.37689(4) 0.0446(2) Uani d . 1 1
Cl Cl7 0.89471(14) 0.72812(6) 0.38416(5) 0.0478(2) Uani d . 1 1
Cl Cl8 0.98710(11) 0.90094(5) 0.24659(5) 0.03817(18) Uani d . 1 1
Cl Cl9 0.35448(12) -0.13570(5) 0.39175(5) 0.03755(17) Uani d . 1 1
Cl Cl10 0.25335(11) -0.14158(5) 0.55549(4) 0.03720(18) Uani d . 1 1
Cl Cl11 0.18423(11) 0.03707(6) 0.58473(4) 0.03692(17) Uani d . 1 1
Cl Cl12 0.21450(12) 0.21921(5) 0.45154(5) 0.03884(18) Uani d . 1 1
O O1 0.9205(3) 0.39196(12) 0.88147(11) 0.0284(4) Uani d . 1 1
O O2 0.9131(3) 0.53332(13) 0.87227(11) 0.0319(5) Uani d . 1 1
O O3 0.4634(3) 0.49189(12) 0.90040(11) 0.0273(4) Uani d . 1 1
O O4 0.4521(3) 0.64077(12) 0.84992(11) 0.0259(4) Uani d . 1 1
O O5 0.6653(3) 1.03878(12) 0.12137(11) 0.0283(4) Uani d . 1 1
O O6 0.7917(3) 0.95674(12) 0.05412(10) 0.0275(4) Uani d . 1 1
O O7 0.3216(3) 0.95054(14) 0.08330(12) 0.0338(5) Uani d D 1 1
O O8 0.4082(3) 0.82485(14) 0.06107(12) 0.0346(5) Uani d . 1 1
O O9 0.1761(3) 0.27388(14) 0.27974(13) 0.0385(5) Uani d . 1 1
O O10 0.4774(3) 0.21429(13) 0.26018(12) 0.0334(5) Uani d D 1 1
O O11 0.2508(3) 0.07482(16) 0.22111(12) 0.0402(5) Uani d . 1 1
O O12 0.5607(3) 0.02273(14) 0.25825(12) 0.0294(4) Uani d D 1 1
O O13 1.0399(3) 0.29762(13) 1.12704(11) 0.0337(5) Uani d . 1 1
H H13A 1.0773 0.3381 1.1385 0.051 Uiso d . 1 1
H H13B 0.9765 0.2627 1.1627 0.051 Uiso d . 1 1
O O14 1.1809(3) 0.42624(13) 1.00583(11) 0.0277(4) Uani d . 1 1
H H14A 1.1573 0.4452 1.0417 0.042 Uiso d . 1 1
H H14B 1.2490 0.4605 0.9712 0.042 Uiso d . 1 1
O O15 0.7405(3) 0.37720(15) 1.01578(11) 0.0361(5) Uani d . 1 1
H H15A 0.6606 0.4053 0.9796 0.054 Uiso d . 1 1
H H15B 0.6831 0.3636 1.0587 0.054 Uiso d . 1 1
O O16 1.3350(3) 0.33085(13) 0.91965(13) 0.0357(5) Uani d . 1 1
H H16A 1.4251 0.2865 0.9297 0.054 Uiso d . 1 1
H H16B 1.3832 0.3802 0.8994 0.054 Uiso d . 1 1
O O17 1.0434(3) 0.21430(13) 0.93003(12) 0.0358(5) Uani d . 1 1
H H17A 1.0812 0.1592 0.9399 0.054 Uiso d . 1 1
H H17B 0.9955 0.2413 0.8862 0.054 Uiso d . 1 1
O O18 0.8761(4) 0.18711(16) 1.07183(15) 0.0521(7) Uani d . 1 1
H H18A 0.8605 0.1666 1.1193 0.078 Uiso d . 1 1
H H18B 0.8347 0.1562 1.0506 0.078 Uiso d . 1 1
O O19 1.3023(3) 0.18593(16) 1.06132(12) 0.0436(6) Uani d . 1 1
H H19A 1.2811 0.1620 1.1082 0.065 Uiso d . 1 1
H H19B 1.4033 0.1611 1.0469 0.065 Uiso d . 1 1
O O20 0.8655(3) 0.15500(16) 0.22431(14) 0.0484(7) Uani d . 1 1
H H20A 0.9651 0.1161 0.2414 0.073 Uiso d . 1 1
H H20B 0.7703 0.1443 0.2557 0.073 Uiso d . 1 1
C C1 0.7625(4) 0.51060(16) 0.77524(14) 0.0185(5) Uani d . 1 1
C C2 0.5750(4) 0.55643(16) 0.77357(14) 0.0191(5) Uani d . 1 1
C C3 0.4646(4) 0.59134(17) 0.70701(15) 0.0220(5) Uani d . 1 1
C C4 0.5435(4) 0.58012(18) 0.64150(15) 0.0268(6) Uani d . 1 1
C C5 0.7336(4) 0.53640(18) 0.64217(15) 0.0272(6) Uani d . 1 1
C C6 0.8423(4) 0.50157(17) 0.70945(15) 0.0221(5) Uani d . 1 1
C C7 0.8776(4) 0.47622(17) 0.84880(14) 0.0206(5) Uani d . 1 1
C C8 0.4899(3) 0.56417(17) 0.84657(14) 0.0197(5) Uani d . 1 1
C C9 0.6767(4) 0.88031(17) 0.17843(15) 0.0214(5) Uani d . 1 1
C C10 0.5244(4) 0.83474(17) 0.17318(15) 0.0222(5) Uani d . 1 1
C C11 0.4843(4) 0.75752(18) 0.23404(16) 0.0254(6) Uani d . 1 1
C C12 0.5953(4) 0.72585(18) 0.30030(15) 0.0273(6) Uani d . 1 1
C C13 0.7518(4) 0.76896(18) 0.30458(15) 0.0275(6) Uani d . 1 1
C C14 0.7928(4) 0.84635(18) 0.24325(16) 0.0247(6) Uani d . 1 1
C C15 0.7153(4) 0.96574(17) 0.11282(15) 0.0213(5) Uani d . 1 1
C C16 0.4111(4) 0.86923(17) 0.09957(15) 0.0230(5) Uani d . 1 1
C C17 0.2958(3) 0.12420(17) 0.36129(15) 0.0206(5) Uani d . 1 1
C C18 0.3315(4) 0.04388(17) 0.34871(15) 0.0208(5) Uani d . 1 1
C C19 0.3178(4) -0.03821(17) 0.40924(16) 0.0226(5) Uani d . 1 1
C C20 0.2706(4) -0.04027(18) 0.48194(15) 0.0251(6) Uani d . 1 1
C C21 0.2376(3) 0.03923(19) 0.49491(15) 0.0233(6) Uani d . 1 1
C C22 0.2496(4) 0.12182(18) 0.43436(15) 0.0231(5) Uani d . 1 1
C C23 0.3072(4) 0.21319(17) 0.29615(15) 0.0214(5) Uani d . 1 1
C C24 0.3774(4) 0.04817(17) 0.26904(15) 0.0220(5) Uani d . 1 1
H H7 0.281(5) 0.970(2) 0.0392(10) 0.056(12) Uiso d D 1 1
H H10 0.477(5) 0.2633(14) 0.2246(16) 0.054(12) Uiso d D 1 1
H H12 0.602(6) 0.028(3) 0.2158(11) 0.064(13) Uiso d D 1 1

loop_
_atom_site_aniso_label
_atom_site_aniso_U_11
_atom_site_aniso_U_22
_atom_site_aniso_U_33
_atom_site_aniso_U_12
_atom_site_aniso_U_13
_atom_site_aniso_U_23
Er1 0.02195(6) 0.01616(6) 0.01900(7) -0.00219(4) 0.00221(4) -0.00767(5)
Cl1 0.0258(3) 0.0352(4) 0.0349(4) 0.0050(3) -0.0031(3) -0.0117(3)
Cl2 0.0585(5) 0.0546(5) 0.0215(4) 0.0068(4) -0.0125(3) -0.0117(4)
Cl3 0.0618(5) 0.0639(6) 0.0207(4) 0.0050(5) 0.0104(3) -0.0202(4)
Cl4 0.0315(4) 0.0410(4) 0.0374(4) 0.0057(3) 0.0091(3) -0.0206(3)
Cl5 0.0492(5) 0.0335(4) 0.0461(5) -0.0213(4) 0.0003(4) -0.0043(4)
Cl6 0.0657(5) 0.0316(4) 0.0233(4) -0.0068(4) 0.0111(4) 0.0027(3)
Cl7 0.0676(6) 0.0442(5) 0.0249(4) 0.0038(4) -0.0170(4) -0.0073(3)
Cl8 0.0342(4) 0.0396(4) 0.0431(5) -0.0058(3) -0.0090(3) -0.0168(4)
Cl9 0.0471(4) 0.0217(3) 0.0424(5) -0.0033(3) 0.0030(3) -0.0115(3)
Cl10 0.0322(4) 0.0335(4) 0.0297(4) -0.0056(3) 0.0017(3) 0.0060(3)
Cl11 0.0315(4) 0.0611(5) 0.0181(3) -0.0096(3) 0.0049(3) -0.0144(3)
Cl12 0.0490(4) 0.0393(4) 0.0386(4) -0.0105(3) 0.0108(3) -0.0261(4)
O1 0.0385(11) 0.0187(9) 0.0240(10) 0.0065(8) -0.0019(8) -0.0073(8)
O2 0.0493(13) 0.0248(10) 0.0242(11) -0.0067(9) -0.0018(9) -0.0115(8)
O3 0.0356(11) 0.0177(9) 0.0225(10) -0.0026(8) 0.0109(8) -0.0031(8)
O4 0.0355(11) 0.0163(9) 0.0230(10) 0.0007(8) 0.0115(8) -0.0073(8)
O5 0.0431(12) 0.0178(9) 0.0250(11) -0.0041(8) 0.0067(8) -0.0102(8)
O6 0.0392(11) 0.0220(9) 0.0179(10) 0.0026(8) 0.0044(8) -0.0069(8)
O7 0.0482(13) 0.0250(10) 0.0255(12) 0.0076(9) -0.0093(9) -0.0097(9)
O8 0.0465(13) 0.0285(11) 0.0317(12) 0.0005(9) -0.0085(9) -0.0155(9)
O9 0.0318(11) 0.0285(11) 0.0431(14) 0.0070(9) 0.0055(9) -0.0051(10)
O10 0.0322(11) 0.0217(10) 0.0344(12) -0.0001(9) 0.0149(9) -0.0010(9)
O11 0.0315(11) 0.0609(15) 0.0253(11) 0.0046(10) -0.0040(9) -0.0163(11)
O12 0.0269(10) 0.0374(11) 0.0233(11) 0.0021(9) 0.0057(8) -0.0139(9)
O13 0.0485(13) 0.0310(11) 0.0239(11) -0.0151(9) 0.0054(9) -0.0104(9)
O14 0.0362(11) 0.0267(10) 0.0255(11) -0.0137(8) 0.0140(8) -0.0143(8)
O15 0.0289(11) 0.0483(13) 0.0215(11) 0.0092(10) 0.0071(8) -0.0090(10)
O16 0.0350(11) 0.0275(11) 0.0451(14) -0.0061(9) 0.0171(9) -0.0162(10)
O17 0.0520(13) 0.0212(10) 0.0372(13) 0.0088(9) -0.0138(10) -0.0172(9)
O18 0.0636(16) 0.0413(14) 0.0581(17) -0.0322(12) 0.0180(13) -0.0201(12)
O19 0.0376(12) 0.0476(13) 0.0284(12) 0.0136(11) 0.0048(9) -0.0030(10)
O20 0.0298(12) 0.0402(13) 0.0556(16) -0.0034(10) 0.0149(10) 0.0010(11)
C1 0.0238(12) 0.0144(11) 0.0166(12) -0.0031(10) 0.0041(9) -0.0055(10)
C2 0.0244(13) 0.0159(11) 0.0164(12) -0.0044(10) 0.0062(9) -0.0059(10)
C3 0.0228(13) 0.0191(12) 0.0214(13) 0.0006(10) 0.0000(10) -0.0059(10)
C4 0.0394(16) 0.0225(13) 0.0148(13) -0.0008(12) -0.0022(11) -0.0040(11)
C5 0.0407(16) 0.0233(13) 0.0155(13) -0.0035(12) 0.0096(11) -0.0068(11)
C6 0.0261(13) 0.0195(12) 0.0204(13) -0.0006(10) 0.0068(10) -0.0091(10)
C7 0.0210(12) 0.0238(13) 0.0147(12) -0.0001(10) 0.0054(9) -0.0064(10)
C8 0.0154(11) 0.0227(13) 0.0174(13) -0.0007(10) 0.0042(9) -0.0051(10)
C9 0.0274(13) 0.0163(12) 0.0196(13) 0.0005(10) 0.0024(10) -0.0073(10)
C10 0.0278(13) 0.0163(12) 0.0211(13) -0.0012(10) 0.0021(10) -0.0065(10)
C11 0.0307(14) 0.0198(13) 0.0264(15) -0.0027(11) 0.0051(11) -0.0105(11)
C12 0.0436(16) 0.0186(13) 0.0148(13) 0.0030(12) 0.0074(11) -0.0046(10)
C13 0.0384(16) 0.0243(14) 0.0159(13) 0.0065(12) -0.0027(11) -0.0066(11)
C14 0.0300(14) 0.0215(13) 0.0234(14) 0.0006(11) -0.0004(11) -0.0109(11)
C15 0.0214(12) 0.0204(13) 0.0224(14) -0.0009(10) -0.0018(10) -0.0088(11)
C16 0.0244(13) 0.0216(13) 0.0224(14) -0.0025(10) 0.0013(10) -0.0080(11)
C17 0.0151(11) 0.0247(13) 0.0205(13) -0.0008(10) 0.0016(9) -0.0077(11)
C18 0.0151(11) 0.0239(13) 0.0210(13) -0.0011(10) 0.0014(9) -0.0068(11)
C19 0.0175(12) 0.0213(13) 0.0263(14) -0.0017(10) -0.0002(10) -0.0065(11)
C20 0.0164(12) 0.0289(14) 0.0204(13) -0.0053(11) -0.0011(9) 0.0022(11)
C21 0.0139(12) 0.0357(15) 0.0168(13) -0.0028(11) 0.0019(9) -0.0065(11)
C22 0.0177(12) 0.0299(14) 0.0250(14) -0.0066(11) 0.0051(10) -0.0134(12)
C23 0.0225(13) 0.0208(13) 0.0216(13) -0.0035(10) 0.0019(10) -0.0089(11)
C24 0.0252(13) 0.0184(12) 0.0214(14) 0.0001(10) 0.0025(10) -0.0078(10)

loop_
_atom_type_symbol
_atom_type_description
_atom_type_scat_dispersion_real
_atom_type_scat_dispersion_imag
_atom_type_scat_source
C C 0.0033 0.0016 'International Tables Vol C Tables 4.2.6.8 and 6.1.1.4'
H H 0.0000 0.0000 'International Tables Vol C Tables 4.2.6.8 and 6.1.1.4'
O O 0.0106 0.0060 'International Tables Vol C Tables 4.2.6.8 and 6.1.1.4'
Cl Cl 0.1484 0.1585 'International Tables Vol C Tables 4.2.6.8 and 6.1.1.4'
Er Er -0.2586 4.9576 'International Tables Vol C Tables 4.2.6.8 and 6.1.1.4'

loop_
_geom_angle_atom_site_label_1
_geom_angle_atom_site_label_2
_geom_angle_atom_site_label_3
_geom_angle
O14 Er1 O1 91.91(7)
O14 Er1 O15 87.97(8)
O1 Er1 O15 71.56(7)
O14 Er1 O18 142.46(8)
O1 Er1 O18 113.68(9)
O15 Er1 O18 75.73(9)
O14 Er1 O17 145.21(8)
O1 Er1 O17 70.35(7)
O15 Er1 O17 112.66(8)
O18 Er1 O17 71.88(9)
O14 Er1 O13 70.63(7)
O1 Er1 O13 141.86(7)
O15 Er1 O13 74.12(7)
O18 Er1 O13 72.43(9)
O17 Er1 O13 140.32(7)
O14 Er1 O19 101.22(9)
O1 Er1 O19 141.31(7)
O15 Er1 O19 144.22(7)
O18 Er1 O19 76.24(9)
O17 Er1 O19 78.65(8)
O13 Er1 O19 76.55(8)
O14 Er1 O16 71.54(7)
O1 Er1 O16 76.86(8)
O15 Er1 O16 141.55(7)
O18 Er1 O16 138.68(8)
O17 Er1 O16 75.30(8)
O13 Er1 O16 124.91(8)
O19 Er1 O16 73.26(8)
C7 O1 Er1 130.39(18)
C16 O7 H7 108(3)
C23 O10 H10 109(3)
C24 O12 H12 121(3)
Er1 O13 H13A 121.2
Er1 O13 H13B 125.0
H13A O13 H13B 112.4
Er1 O14 H14A 123.8
Er1 O14 H14B 125.4
H14A O14 H14B 110.6
Er1 O15 H15A 123.3
Er1 O15 H15B 122.4
H15A O15 H15B 111.6
Er1 O16 H16A 115.7
Er1 O16 H16B 126.0
H16A O16 H16B 110.6
Er1 O17 H17A 132.7
Er1 O17 H17B 114.6
H17A O17 H17B 112.6
Er1 O18 H18A 126.5
Er1 O18 H18B 119.5
H18A O18 H18B 113.5
Er1 O19 H19A 111.5
Er1 O19 H19B 135.1
H19A O19 H19B 113.3
H20A O20 H20B 110.8
C2 C1 C6 119.6(2)
C2 C1 C7 118.1(2)
C6 C1 C7 122.2(2)
C1 C2 C3 120.5(2)
C1 C2 C8 118.6(2)
C3 C2 C8 120.9(2)
C2 C3 C4 119.7(2)
C2 C3 Cl1 120.2(2)
C4 C3 Cl1 120.1(2)
C5 C4 C3 120.1(2)
C5 C4 Cl2 120.0(2)
C3 C4 Cl2 119.9(2)
C4 C5 C6 119.5(2)
C4 C5 Cl3 120.1(2)
C6 C5 Cl3 120.5(2)
C1 C6 C5 120.6(2)
C1 C6 Cl4 119.8(2)
C5 C6 Cl4 119.6(2)
O2 C7 O1 126.4(2)
O2 C7 C1 116.4(2)
O1 C7 C1 117.0(2)
O3 C8 O4 124.4(2)
O3 C8 C2 116.5(2)
O4 C8 C2 119.1(2)
C14 C9 C10 119.8(2)
C14 C9 C15 120.7(2)
C10 C9 C15 119.6(2)
C11 C10 C9 119.9(2)
C11 C10 C16 121.5(2)
C9 C10 C16 118.5(2)
C10 C11 C12 120.2(3)
C10 C11 Cl5 120.0(2)
C12 C11 Cl5 119.8(2)
C13 C12 C11 120.0(2)
C13 C12 Cl6 120.3(2)
C11 C12 Cl6 119.6(2)
C12 C13 C14 119.8(3)
C12 C13 Cl7 120.4(2)
C14 C13 Cl7 119.8(2)
C9 C14 C13 120.2(3)
C9 C14 Cl8 118.9(2)
C13 C14 Cl8 120.9(2)
O5 C15 O6 126.0(2)
O5 C15 C9 117.4(2)
O6 C15 C9 116.6(2)
O8 C16 O7 125.3(3)
O8 C16 C10 122.5(2)
O7 C16 C10 112.2(2)
C22 C17 C18 119.8(2)
C22 C17 C23 120.0(2)
C18 C17 C23 120.2(2)
C19 C18 C17 119.8(2)
C19 C18 C24 121.3(2)
C17 C18 C24 118.9(2)
C20 C19 C18 120.2(3)
C20 C19 Cl9 120.8(2)
C18 C19 Cl9 119.0(2)
C21 C20 C19 120.2(2)
C21 C20 Cl10 120.2(2)
C19 C20 Cl10 119.6(2)
C20 C21 C22 119.9(2)
C20 C21 Cl11 120.4(2)
C22 C21 Cl11 119.7(2)
C17 C22 C21 120.1(3)
C17 C22 Cl12 120.4(2)
C21 C22 Cl12 119.4(2)
O9 C23 O10 125.1(3)
O9 C23 C17 123.2(2)
O10 C23 C17 111.7(2)
O11 C24 O12 125.2(3)
O11 C24 C18 120.9(2)
O12 C24 C18 113.9(2)

loop_
_geom_bond_atom_site_label_1
_geom_bond_atom_site_label_2
_geom_bond_distance
Er1 O14 2.291(2)
Er1 O1 2.302(2)
Er1 O15 2.336(2)
Er1 O18 2.352(2)
Er1 O17 2.361(2)
Er1 O13 2.362(2)
Er1 O19 2.376(2)
Er1 O16 2.382(2)
Cl1 C3 1.721(3)
Cl2 C4 1.713(3)
Cl3 C5 1.716(3)
Cl4 C6 1.724(3)
Cl5 C11 1.721(3)
Cl6 C12 1.714(3)
Cl7 C13 1.706(3)
Cl8 C14 1.722(3)
Cl9 C19 1.719(3)
Cl10 C20 1.716(3)
Cl11 C21 1.714(3)
Cl12 C22 1.714(3)
O1 C7 1.263(3)
O2 C7 1.230(3)
O3 C8 1.255(3)
O4 C8 1.258(3)
O5 C15 1.254(3)
O6 C15 1.255(3)
O7 C16 1.299(3)
O7 H7 0.826(10)
O8 C16 1.211(3)
O9 C23 1.190(3)
O10 C23 1.318(3)
O10 H10 0.822(10)
O11 C24 1.206(3)
O12 C24 1.296(3)
O12 H12 0.818(10)
O13 H13A 0.8434
O13 H13B 0.8441
O14 H14A 0.8482
O14 H14B 0.8480
O15 H15A 0.8442
O15 H15B 0.8488
O16 H16A 0.8465
O16 H16B 0.8511
O17 H17A 0.8441
O17 H17B 0.8395
O18 H18A 0.8404
O18 H18B 0.8400
O19 H19A 0.8382
O19 H19B 0.8353
O20 H20A 0.8455
O20 H20B 0.8489
C1 C2 1.385(3)
C1 C6 1.387(3)
C1 C7 1.515(3)
C2 C3 1.391(4)
C2 C8 1.517(3)
C3 C4 1.394(4)
C4 C5 1.390(4)
C5 C6 1.396(4)
C9 C14 1.388(4)
C9 C10 1.395(4)
C9 C15 1.513(4)
C10 C11 1.391(4)
C10 C16 1.510(4)
C11 C12 1.391(4)
C12 C13 1.387(4)
C13 C14 1.399(4)
C17 C22 1.394(4)
C17 C18 1.398(4)
C17 C23 1.508(4)
C18 C19 1.398(4)
C18 C24 1.506(4)
C19 C20 1.390(4)
C20 C21 1.389(4)
C21 C22 1.402(4)

loop_
_geom_hbond_atom_site_label_D
_geom_hbond_atom_site_label_H
_geom_hbond_atom_site_label_A
_geom_hbond_site_symmetry_A
_geom_hbond_distance_DH
_geom_hbond_distance_HA
_geom_hbond_distance_DA
_geom_hbond_angle_DHA
O7 H7 O6 2_675 0.82(2) 1.77(2) 2.566(3) 162(3)
O10 H10 O4 2_666 0.82(3) 1.77(3) 2.566(3) 164(3)
O12 H12 O5 1_545 0.82(3) 1.77(2) 2.583(3) 174(5)
O13 H13A O9 1_656 0.84 2.57 2.969(3) 110
O13 H13A O2 2_767 0.84 2.03 2.814(3) 155
O13 H13B O20 1_556 0.84 1.93 2.733(3) 159
O14 H14A O2 2_767 0.85 1.82 2.663(3) 169
O14 H14B O3 1_655 0.85 1.92 2.724(3) 157
O15 H15A O3 . 0.84 2.03 2.868(3) 169
O15 H15B O4 2_667 0.85 1.90 2.738(3) 168
O16 H16A O8 2_766 0.85 1.95 2.774(3) 166
O16 H16B O3 1_655 0.85 1.98 2.764(3) 153
O17 H17A O6 2_766 0.84 1.92 2.750(3) 168
O17 H17B Cl5 2_666 0.84 2.83 3.614(3) 157
O18 H18A O20 1_556 0.84 1.93 2.741(4) 161
O18 H18B O5 1_546 0.84 2.30 2.809(4) 119
O19 H19A O11 1_656 0.84 2.09 2.909(3) 167
O19 H19B O5 1_646 0.84 2.51 3.119(3) 131
O19 H19B O8 2_766 0.84 2.31 3.010(3) 141
O20 H20A O11 1_655 0.85 2.04 2.781(3) 146
O20 H20B O10 . 0.85 2.17 2.834(3) 134
O20 H20B O12 . 0.85 2.59 3.080(3) 118

loop_
_geom_torsion_atom_site_label_1
_geom_torsion_atom_site_label_2
_geom_torsion_atom_site_label_3
_geom_torsion_atom_site_label_4
_geom_torsion
O14 Er1 O1 C7 -21.9(2)
O15 Er1 O1 C7 65.3(2)
O18 Er1 O1 C7 129.8(2)
O17 Er1 O1 C7 -171.3(2)
O13 Er1 O1 C7 38.4(3)
O19 Er1 O1 C7 -132.6(2)
O16 Er1 O1 C7 -92.5(2)
C6 C1 C2 C3 1.6(4)
C7 C1 C2 C3 178.4(2)
C6 C1 C2 C8 179.1(2)
C7 C1 C2 C8 -4.1(3)
C1 C2 C3 C4 0.0(4)
C8 C2 C3 C4 -177.4(3)
C1 C2 C3 Cl1 178.8(2)
C8 C2 C3 Cl1 1.4(3)
C2 C3 C4 C5 -1.8(4)
Cl1 C3 C4 C5 179.4(2)
C2 C3 C4 Cl2 178.7(2)
Cl1 C3 C4 Cl2 -0.1(3)
C3 C4 C5 C6 1.9(4)
Cl2 C4 C5 C6 -178.6(2)
C3 C4 C5 Cl3 -177.9(2)
Cl2 C4 C5 Cl3 1.6(4)
C2 C1 C6 C5 -1.5(4)
C7 C1 C6 C5 -178.2(2)
C2 C1 C6 Cl4 179.67(19)
C7 C1 C6 Cl4 3.0(4)
C4 C5 C6 C1 -0.3(4)
Cl3 C5 C6 C1 179.6(2)
C4 C5 C6 Cl4 178.6(2)
Cl3 C5 C6 Cl4 -1.6(3)
Er1 O1 C7 O2 6.4(4)
Er1 O1 C7 C1 -170.47(16)
C2 C1 C7 O2 -61.0(3)
C6 C1 C7 O2 115.7(3)
C2 C1 C7 O1 116.2(3)
C6 C1 C7 O1 -67.1(3)
C1 C2 C8 O3 -63.3(3)
C3 C2 C8 O3 114.1(3)
C1 C2 C8 O4 116.1(3)
C3 C2 C8 O4 -66.4(3)
C14 C9 C10 C11 2.6(4)
C15 C9 C10 C11 -178.2(2)
C14 C9 C10 C16 -175.2(2)
C15 C9 C10 C16 4.0(4)
C9 C10 C11 C12 0.3(4)
C16 C10 C11 C12 178.0(2)
C9 C10 C11 Cl5 179.8(2)
C16 C10 C11 Cl5 -2.5(4)
C10 C11 C12 C13 -2.8(4)
Cl5 C11 C12 C13 177.7(2)
C10 C11 C12 Cl6 176.1(2)
Cl5 C11 C12 Cl6 -3.4(3)
C11 C12 C13 C14 2.5(4)
Cl6 C12 C13 C14 -176.5(2)
C11 C12 C13 Cl7 -177.5(2)
Cl6 C12 C13 Cl7 3.6(3)
C10 C9 C14 C13 -2.9(4)
C15 C9 C14 C13 177.9(2)
C10 C9 C14 Cl8 177.0(2)
C15 C9 C14 Cl8 -2.1(3)
C12 C13 C14 C9 0.4(4)
Cl7 C13 C14 C9 -179.7(2)
C12 C13 C14 Cl8 -179.6(2)
Cl7 C13 C14 Cl8 0.4(3)
C14 C9 C15 O5 -74.5(3)
C10 C9 C15 O5 106.4(3)
C14 C9 C15 O6 106.8(3)
C10 C9 C15 O6 -72.4(3)
C11 C10 C16 O8 -59.8(4)
C9 C10 C16 O8 117.9(3)
C11 C10 C16 O7 120.8(3)
C9 C10 C16 O7 -61.5(3)
C22 C17 C18 C19 0.9(4)
C23 C17 C18 C19 -179.1(2)
C22 C17 C18 C24 178.8(2)
C23 C17 C18 C24 -1.1(4)
C17 C18 C19 C20 -0.6(4)
C24 C18 C19 C20 -178.4(2)
C17 C18 C19 Cl9 177.91(19)
C24 C18 C19 Cl9 0.0(3)
C18 C19 C20 C21 -0.3(4)
Cl9 C19 C20 C21 -178.73(19)
C18 C19 C20 Cl10 179.69(19)
Cl9 C19 C20 Cl10 1.3(3)
C19 C20 C21 C22 0.8(4)
Cl10 C20 C21 C22 -179.20(19)
C19 C20 C21 Cl11 -178.69(19)
Cl10 C20 C21 Cl11 1.3(3)
C18 C17 C22 C21 -0.4(4)
C23 C17 C22 C21 179.6(2)
C18 C17 C22 Cl12 177.55(19)
C23 C17 C22 Cl12 -2.5(3)
C20 C21 C22 C17 -0.4(4)
Cl11 C21 C22 C17 179.05(19)
C20 C21 C22 Cl12 -178.41(19)
Cl11 C21 C22 Cl12 1.1(3)
C22 C17 C23 O9 -55.0(4)
C18 C17 C23 O9 125.0(3)
C22 C17 C23 O10 125.6(3)
C18 C17 C23 O10 -54.4(3)
C19 C18 C24 O11 105.4(3)
C17 C18 C24 O11 -72.5(4)
C19 C18 C24 O12 -75.8(3)
C17 C18 C24 O12 106.3(3)
